data_7108735
loop_
_publ_author_name
'Lei Han'
'Lan Qin'
'Lanping Xu'
'Yan Zhou'
'Junliang Sun'
'Xiaodong Zou'

_publ_section_title
;
 A novel photochromic calcium-based metal-organic framework derived from a
 naphthalene diimide chromophore
;
_journal_name_full Chem.Commun.
_journal_page_first 406
_journal_paper_doi 10.1039/c2cc37497h
_journal_volume 49
_journal_year 2013
_chemical_formula_moiety 'C21 H19 Ca N3 O8, C3 H7 N O '
_chemical_formula_sum 'C24 H26 Ca N4 O9'
_chemical_formula_weight 554.57
_chemical_name_systematic
;
?
;
_space_group_IT_number 88
_symmetry_cell_setting tetragonal
_symmetry_space_group_name_Hall '-I 4ad'
_symmetry_space_group_name_H-M 'I 41/a :2'
_atom_sites_solution_hydrogens geom
_atom_sites_solution_primary direct
_atom_sites_solution_secondary difmap
_audit_creation_method SHELXL-97
_cell_angle_alpha 90.00
_cell_angle_beta 90.00
_cell_angle_gamma 90.00
_cell_formula_units_Z 16
_cell_length_a 28.2810(8)
_cell_length_b 28.2810(8)
_cell_length_c 13.5488(7)
_cell_measurement_temperature 298(2)
_cell_volume 10836.5(7)
_computing_cell_refinement 'SMART '
_computing_data_collection 'SMART (Bruker, 2005)'
_computing_data_reduction 'SAINT (Bruker, 2005)'
_computing_molecular_graphics 'SHELXTL (Sheldrick, 2008)'
_computing_publication_material 'SHELXTL (Sheldrick, 2008)'
_computing_structure_refinement 'SHELXL97 (Sheldrick, 2008)'
_computing_structure_solution 'SHELXS97 (Sheldrick, 2008)'
_diffrn_ambient_temperature 298(2)
_diffrn_measured_fraction_theta_full 0.993
_diffrn_measured_fraction_theta_max 0.993
_diffrn_measurement_method '\w scans'
_diffrn_radiation_monochromator graphite
_diffrn_radiation_source 'fine-focus sealed tube'
_diffrn_radiation_type MoK\a
_diffrn_radiation_wavelength 0.71073
_diffrn_reflns_av_R_equivalents 0.1336
_diffrn_reflns_av_sigmaI/netI 0.1610
_diffrn_reflns_limit_h_max 35
_diffrn_reflns_limit_h_min -35
_diffrn_reflns_limit_k_max 35
_diffrn_reflns_limit_k_min -35
_diffrn_reflns_limit_l_max 16
_diffrn_reflns_limit_l_min -10
_diffrn_reflns_number 37248
_diffrn_reflns_theta_full 26.37
_diffrn_reflns_theta_max 26.37
_diffrn_reflns_theta_min 3.67
_exptl_absorpt_coefficient_mu 0.288
_exptl_absorpt_correction_T_max 0.944
_exptl_absorpt_correction_T_min 0.917
_exptl_absorpt_correction_type multi-scan
_exptl_crystal_density_diffrn 1.360
_exptl_crystal_density_method 'not measured'
_exptl_crystal_F_000 4640
_exptl_crystal_size_max 0.30
_exptl_crystal_size_mid 0.20
_exptl_crystal_size_min 0.20
_refine_diff_density_max 0.368
_refine_diff_density_min -0.362
_refine_diff_density_rms 0.067
_refine_ls_extinction_method none
_refine_ls_goodness_of_fit_ref 0.886
_refine_ls_hydrogen_treatment constr
_refine_ls_matrix_type full
_refine_ls_number_parameters 317
_refine_ls_number_reflns 5502
_refine_ls_number_restraints 13
_refine_ls_restrained_S_all 0.887
_refine_ls_R_factor_all 0.1268
_refine_ls_R_factor_gt 0.0613
_refine_ls_shift/su_max 0.003
_refine_ls_shift/su_mean 0.000
_refine_ls_structure_factor_coef Fsqd
_refine_ls_weighting_details 'calc w=1/[\s^2^(Fo^2^)+(0.0648P)^2^+0.0000P] where P=(Fo^2^+2Fc^2^)/3'
_refine_ls_weighting_scheme calc
_refine_ls_wR_factor_gt 0.1387
_refine_ls_wR_factor_ref 0.1529
_reflns_number_gt 2657
_reflns_number_total 5502
_reflns_threshold_expression >2sigma(I)
_cod_data_source_file c2cc37497h.txt
_cod_data_source_block sun3
_cod_original_sg_symbol_H-M 'I 41/a'
_cod_database_code 7108735

loop_
_symmetry_equiv_pos_as_xyz
'x, y, z'
'-y+3/4, x+1/4, z+1/4'
'-x, -y+1/2, z'
'y+1/4, -x+1/4, z+1/4'
'x+1/2, y+1/2, z+1/2'
'-y+5/4, x+3/4, z+3/4'
'-x+1/2, -y+1, z+1/2'
'y+3/4, -x+3/4, z+3/4'
'-x, -y, -z'
'y-3/4, -x-1/4, -z-1/4'
'x, y-1/2, -z'
'-y-1/4, x-1/4, -z-1/4'
'-x+1/2, -y+1/2, -z+1/2'
'y-1/4, -x+1/4, -z+1/4'
'x+1/2, y, -z+1/2'
'-y+1/4, x+1/4, -z+1/4'

loop_
_atom_site_label
_atom_site_type_symbol
_atom_site_fract_x
_atom_site_fract_y
_atom_site_fract_z
_atom_site_U_iso_or_equiv
_atom_site_adp_type
_atom_site_occupancy
_atom_site_symmetry_multiplicity
_atom_site_calc_flag
_atom_site_refinement_flags
Ca1 Ca 0.19023(3) -0.00490(4) 0.62304(9) 0.0280(2) Uani 1 1 d .
O1 O 0.20341(12) 0.00244(13) 0.4239(3) 0.0404(10) Uani 1 1 d .
O2 O 0.16589(13) 0.05590(14) 0.5102(3) 0.0475(11) Uani 1 1 d .
O3 O 0.24182(13) 0.04691(12) 0.0685(2) 0.0344(9) Uani 1 1 d .
O4 O 0.18158(13) 0.07738(14) -0.0121(3) 0.0453(10) Uani 1 1 d .
O5 O 0.14404(17) 0.21669(14) 0.2600(4) 0.0748(15) Uani 1 1 d .
O6 O 0.02956(15) 0.10554(17) 0.2595(4) 0.0839(17) Uani 1 1 d .
O7 O 0.13003(16) -0.05118(18) 0.5376(3) 0.0701(14) Uani 1 1 d .
O8 O 0.12285(17) 0.03137(18) 0.7040(3) 0.0736(15) Uani 1 1 d .
N1 N 0.08709(17) 0.16164(17) 0.2550(4) 0.0376(10) Uani 1 1 d .
N2 N 0.0877(3) -0.0330(3) 0.3959(6) 0.123(3) Uani 1 1 d .
N3 N 0.0778(2) 0.0117(2) 0.8382(4) 0.0665(16) Uani 1 1 d .
C1 C 0.18026(18) 0.04020(19) 0.4305(4) 0.0335(13) Uani 1 1 d .
C2 C 0.20148(18) 0.06617(17) 0.0652(4) 0.0284(12) Uani 1 1 d .
C3 C 0.16854(17) 0.06609(18) 0.3382(4) 0.0295(12) Uani 1 1 d .
C4 C 0.19091(18) 0.05451(17) 0.2482(4) 0.0292(11) Uani 1 1 d .
H4A H 0.2148 0.0309 0.2468 0.035 Uiso 1 1 calc R
C5 C 0.17798(18) 0.07755(17) 0.1613(4) 0.0310(13) Uani 1 1 d .
C6 C 0.14273(19) 0.11169(19) 0.1648(4) 0.0361(14) Uani 1 1 d .
H6A H 0.1323 0.1265 0.1058 0.043 Uiso 1 1 calc R
C7 C 0.12284(19) 0.1241(2) 0.2545(4) 0.0374(13) Uani 1 1 d .
C8 C 0.13483(19) 0.10175(18) 0.3402(4) 0.0337(13) Uani 1 1 d .
H8A H 0.1202 0.1105 0.4006 0.040 Uiso 1 1 calc R
C9 C 0.1024(2) 0.2078(2) 0.2582(4) 0.0401(15) Uani 1 1 d .
C10 C 0.0394(2) 0.1466(2) 0.2586(5) 0.0468(17) Uani 1 1 d .
C11 C -0.0439(2) 0.1731(2) 0.2612(5) 0.0591(19) Uani 1 1 d .
H11A H -0.0535 0.1410 0.2645 0.071 Uiso 1 1 calc R
C12 C 0.00357(19) 0.18476(19) 0.2587(4) 0.0390(15) Uani 1 1 d .
C13 C 0.0777(2) 0.2909(2) 0.2587(5) 0.0582(19) Uani 1 1 d .
H13A H 0.1102 0.2992 0.2572 0.070 Uiso 1 1 calc R
C14 C 0.0658(2) 0.2441(2) 0.2584(4) 0.0412(16) Uani 1 1 d .
C15 C 0.0181(2) 0.2321(2) 0.2575(4) 0.0347(12) Uani 1 1 d .
C16 C 0.1219(3) -0.0569(3) 0.4493(7) 0.089(2) Uani 1 1 d .
H16A H 0.1405 -0.0796 0.4150 0.107 Uiso 1 1 calc R
C17 C 0.0576(3) 0.0019(4) 0.4409(8) 0.144(5) Uani 1 1 d .
H17A H 0.0643 0.0035 0.5118 0.216 Uiso 1 1 calc R
H17B H 0.0245 -0.0069 0.4307 0.216 Uiso 1 1 calc R
H17C H 0.0636 0.0329 0.4109 0.216 Uiso 1 1 calc R
C18 C 0.0812(4) -0.0377(4) 0.2893(6) 0.141(5) Uani 1 1 d .
H18A H 0.0546 -0.0179 0.2681 0.211 Uiso 1 1 calc R
H18B H 0.0745 -0.0709 0.2732 0.211 Uiso 1 1 calc R
H18C H 0.1100 -0.0277 0.2552 0.211 Uiso 1 1 calc R
C19 C 0.1116(3) 0.0358(2) 0.7910(6) 0.067(2) Uani 1 1 d .
H19A H 0.1286 0.0585 0.8285 0.081 Uiso 1 1 calc R
C20 C 0.0521(3) -0.0235(3) 0.7874(7) 0.118(4) Uani 1 1 d .
H20A H 0.0681 -0.0309 0.7251 0.177 Uiso 1 1 calc R
H20B H 0.0201 -0.0119 0.7737 0.177 Uiso 1 1 calc R
H20C H 0.0503 -0.0520 0.8282 0.177 Uiso 1 1 calc R
C21 C 0.0676(2) 0.0209(3) 0.9414(4) 0.109(3) Uani 1 1 d .
H21A H 0.0917 0.0422 0.9685 0.163 Uiso 1 1 calc R
H21B H 0.0680 -0.0090 0.9781 0.163 Uiso 1 1 calc R
H21C H 0.0364 0.0356 0.9473 0.163 Uiso 1 1 calc R
O31 O 0.0583(2) 0.1882(3) 0.4755(4) 0.280(7) Uani 1 1 d R
N31 N 0.0530(2) 0.1523(3) 0.6232(4) 0.478(16) Uani 1 1 d RDU
C31 C 0.0447(2) 0.1052(3) 0.5862(4) 0.432(10) Uani 1 1 d RU
H31A H 0.0384 0.0838 0.6416 0.648 Uiso 1 1 calc R
H31B H 0.0726 0.0943 0.5501 0.648 Uiso 1 1 calc R
H31C H 0.0173 0.1056 0.5417 0.648 Uiso 1 1 calc R
C32 C 0.0598(2) 0.1610(3) 0.7264(4) 0.432(10) Uani 1 1 d RD
H32A H 0.0521 0.1323 0.7638 0.648 Uiso 1 1 calc R
H32B H 0.0393 0.1869 0.7476 0.648 Uiso 1 1 calc R
H32C H 0.0929 0.1695 0.7384 0.648 Uiso 1 1 calc R
C33 C 0.0622(2) 0.1877(3) 0.5659(4) 0.432(10) Uani 1 1 d R
H33 H 0.0729 0.2160 0.5965 0.518 Uiso 1 1 calc R

loop_
_atom_site_aniso_label
_atom_site_aniso_U_11
_atom_site_aniso_U_22
_atom_site_aniso_U_33
_atom_site_aniso_U_23
_atom_site_aniso_U_13
_atom_site_aniso_U_12
Ca1 0.0264(6) 0.0303(6) 0.0274(4) 0.0056(5) 0.0009(5) 0.0008(6)
O1 0.037(2) 0.038(2) 0.046(2) 0.017(2) 0.0020(17) 0.0144(18)
O2 0.061(3) 0.055(3) 0.027(2) 0.001(2) 0.0042(19) 0.021(2)
O3 0.035(2) 0.032(2) 0.036(2) 0.0004(16) 0.0053(18) 0.0071(18)
O4 0.043(3) 0.068(3) 0.025(2) 0.0067(19) 0.0004(19) 0.011(2)
O5 0.038(3) 0.046(3) 0.141(5) 0.014(3) 0.022(3) 0.022(2)
O6 0.042(3) 0.037(3) 0.173(5) -0.028(3) -0.016(3) 0.018(2)
O7 0.074(3) 0.093(4) 0.044(3) -0.002(3) -0.009(2) -0.029(3)
O8 0.061(3) 0.110(4) 0.050(3) 0.006(3) 0.019(3) 0.038(3)
N1 0.035(3) 0.040(3) 0.038(2) 0.001(2) 0.002(2) 0.025(2)
N2 0.060(5) 0.197(9) 0.112(7) -0.020(6) -0.016(5) 0.010(5)
N3 0.051(4) 0.075(4) 0.073(4) 0.011(3) 0.010(3) -0.011(3)
C1 0.028(3) 0.036(3) 0.037(3) 0.006(3) 0.001(3) 0.006(3)
C2 0.033(3) 0.023(3) 0.030(3) 0.001(2) 0.009(3) 0.008(3)
C3 0.032(3) 0.028(3) 0.028(3) 0.008(2) 0.003(2) 0.011(3)
C4 0.026(3) 0.028(3) 0.033(2) -0.001(2) -0.001(2) 0.012(2)
C5 0.027(3) 0.033(3) 0.033(3) 0.001(2) 0.003(2) 0.008(2)
C6 0.040(3) 0.039(3) 0.029(3) 0.006(3) 0.001(3) 0.013(3)
C7 0.036(3) 0.050(4) 0.027(3) -0.003(3) 0.005(3) 0.024(2)
C8 0.040(3) 0.034(3) 0.028(3) -0.005(2) 0.004(2) 0.017(3)
C9 0.033(4) 0.035(4) 0.053(4) 0.011(3) 0.010(3) 0.024(3)
C10 0.047(4) 0.028(4) 0.065(4) -0.010(3) -0.004(3) 0.015(3)
C11 0.058(5) 0.035(4) 0.084(5) -0.011(4) -0.016(4) 0.009(3)
C12 0.027(3) 0.037(4) 0.054(4) -0.011(3) -0.015(3) 0.015(3)
C13 0.030(4) 0.058(5) 0.087(5) 0.011(4) 0.014(3) 0.020(3)
C14 0.035(4) 0.038(4) 0.050(4) 0.008(3) 0.004(3) 0.016(3)
C15 0.039(4) 0.030(3) 0.035(3) 0.001(3) -0.006(3) 0.018(2)
C16 0.050(5) 0.110(7) 0.108(7) -0.013(6) -0.004(5) -0.014(5)
C17 0.077(7) 0.189(12) 0.166(10) -0.039(9) 0.025(7) 0.046(8)
C18 0.135(9) 0.220(14) 0.067(6) -0.034(7) -0.029(6) -0.021(8)
C19 0.047(5) 0.064(5) 0.091(6) 0.003(5) -0.016(4) 0.016(4)
C20 0.095(7) 0.097(7) 0.162(9) -0.016(6) -0.051(7) -0.017(6)
C21 0.111(8) 0.124(8) 0.092(7) 0.019(6) 0.059(6) 0.015(6)
O31 0.422(18) 0.320(15) 0.097(6) 0.015(7) 0.036(8) 0.134(14)
N31 0.486(18) 0.476(18) 0.473(18) 0.020(10) 0.009(10) 0.018(10)
C31 0.452(13) 0.424(13) 0.419(13) 0.009(9) 0.011(9) 0.035(9)
C32 0.452(13) 0.424(13) 0.419(13) 0.009(9) 0.011(9) 0.035(9)
C33 0.452(13) 0.424(13) 0.419(13) 0.009(9) 0.011(9) 0.035(9)

loop_
_atom_type_symbol
_atom_type_description
_atom_type_scat_dispersion_real
_atom_type_scat_dispersion_imag
_atom_type_scat_source
C C 0.0033 0.0016 'International Tables Vol C Tables 4.2.6.8 and 6.1.1.4'
Ca Ca 0.2262 0.3064 'International Tables Vol C Tables 4.2.6.8 and 6.1.1.4'
N N 0.0061 0.0033 'International Tables Vol C Tables 4.2.6.8 and 6.1.1.4'
O O 0.0106 0.0060 'International Tables Vol C Tables 4.2.6.8 and 6.1.1.4'
H H 0.0000 0.0000 'International Tables Vol C Tables 4.2.6.8 and 6.1.1.4'

loop_
_geom_angle_atom_site_label_1
_geom_angle_atom_site_label_2
_geom_angle_atom_site_label_3
_geom_angle
_geom_angle_site_symmetry_1
_geom_angle_site_symmetry_3
O3 Ca1 O1 78.38(10) 7_545 4
O3 Ca1 O2 113.06(12) 7_545 .
O1 Ca1 O2 87.60(13) 4 .
O3 Ca1 O8 170.67(14) 7_545 .
O1 Ca1 O8 101.00(15) 4 .
O2 Ca1 O8 76.11(14) . .
O3 Ca1 O4 89.72(13) 7_545 6_445
O1 Ca1 O4 114.70(13) 4 6_445
O2 Ca1 O4 151.50(13) . 6_445
O8 Ca1 O4 82.07(16) . 6_445
O3 Ca1 O7 98.55(15) 7_545 .
O1 Ca1 O7 168.31(14) 4 .
O2 Ca1 O7 83.23(16) . .
O8 Ca1 O7 83.86(16) . .
O4 Ca1 O7 76.34(14) 6_445 .
O3 Ca1 O3 100.39(11) 7_545 6_445
O1 Ca1 O3 68.59(11) 4 6_445
O2 Ca1 O3 133.96(13) . 6_445
O8 Ca1 O3 70.97(13) . 6_445
O4 Ca1 O3 50.79(12) 6_445 6_445
O7 Ca1 O3 123.09(13) . 6_445
O3 Ca1 O1 67.71(10) 7_545 .
O1 Ca1 O1 97.94(11) 4 .
O2 Ca1 O1 49.90(11) . .
O8 Ca1 O1 121.44(13) . .
O4 Ca1 O1 135.82(13) 6_445 .
O7 Ca1 O1 70.58(12) . .
O3 Ca1 O1 164.16(9) 6_445 .
O3 Ca1 C2 96.74(13) 7_545 6_445
O1 Ca1 C2 92.68(14) 4 6_445
O2 Ca1 C2 149.56(14) . 6_445
O8 Ca1 C2 73.96(15) . 6_445
O4 Ca1 C2 24.91(12) 6_445 6_445
O7 Ca1 C2 98.90(15) . 6_445
O3 Ca1 C2 25.94(12) 6_445 6_445
O1 Ca1 C2 158.72(14) . 6_445
O3 Ca1 C1 91.07(14) 7_545 .
O1 Ca1 C1 93.59(14) 4 .
O2 Ca1 C1 24.51(12) . .
O8 Ca1 C1 98.25(16) . .
O4 Ca1 C1 151.23(15) 6_445 .
O7 Ca1 C1 75.10(15) . .
O3 Ca1 C1 156.01(14) 6_445 .
O1 Ca1 C1 25.41(12) . .
C2 Ca1 C1 170.83(13) 6_445 .
O3 Ca1 Ca1 99.88(9) 7_545 4
O1 Ca1 Ca1 38.71(9) 4 4
O2 Ca1 Ca1 108.14(10) . 4
O8 Ca1 Ca1 74.84(12) . 4
O4 Ca1 Ca1 83.09(9) 6_445 4
O7 Ca1 Ca1 152.19(11) . 4
O3 Ca1 Ca1 32.48(8) 6_445 4
O1 Ca1 Ca1 136.19(8) . 4
C2 Ca1 Ca1 58.38(11) 6_445 4
C1 Ca1 Ca1 124.98(11) . 4
O3 Ca1 Ca1 37.18(9) 7_545 6_444
O1 Ca1 Ca1 97.98(8) 4 6_444
O2 Ca1 Ca1 82.79(9) . 6_444
O8 Ca1 Ca1 150.82(12) . 6_444
O4 Ca1 Ca1 109.67(11) 6_445 6_444
O7 Ca1 Ca1 73.73(11) . 6_444
O3 Ca1 Ca1 137.32(8) 6_445 6_444
O1 Ca1 Ca1 33.09(8) . 6_444
C2 Ca1 Ca1 127.15(11) 6_445 6_444
C1 Ca1 Ca1 58.42(11) . 6_444
Ca1 Ca1 Ca1 131.761(19) 4 6_444
C1 O1 Ca1 165.0(3) . 6_444
C1 O1 Ca1 85.6(3) . .
Ca1 O1 Ca1 108.20(13) 6_444 .
C1 O2 Ca1 101.8(3) . .
C2 O3 Ca1 162.8(3) . 7_544
C2 O3 Ca1 86.4(3) . 4_554
Ca1 O3 Ca1 110.34(13) 7_544 4_554
C2 O4 Ca1 98.9(3) . 4_554
C16 O7 Ca1 131.5(5) . .
C19 O8 Ca1 132.9(4) . .
C9 N1 C10 125.8(4) . .
C9 N1 C7 118.1(5) . .
C10 N1 C7 116.0(5) . .
C16 N2 C17 121.8(8) . .
C16 N2 C18 124.0(9) . .
C17 N2 C18 114.1(9) . .
C19 N3 C20 119.7(7) . .
C19 N3 C21 120.7(7) . .
C20 N3 C21 119.6(7) . .
O2 C1 O1 122.6(5) . .
O2 C1 C3 119.0(5) . .
O1 C1 C3 118.4(5) . .
O2 C1 Ca1 53.7(3) . .
O1 C1 Ca1 69.0(3) . .
C3 C1 Ca1 171.5(4) . .
O4 C2 O3 123.6(4) . .
O4 C2 C5 118.8(4) . .
O3 C2 C5 117.5(4) . .
O4 C2 Ca1 56.2(2) . 4_554
O3 C2 Ca1 67.6(3) . 4_554
C5 C2 Ca1 171.0(3) . 4_554
C8 C3 C4 119.5(4) . .
C8 C3 C1 119.7(5) . .
C4 C3 C1 120.8(4) . .
C5 C4 C3 120.2(4) . .
C6 C5 C4 118.9(5) . .
C6 C5 C2 119.9(5) . .
C4 C5 C2 121.2(4) . .
C7 C6 C5 119.9(5) . .
C8 C7 C6 122.0(4) . .
C8 C7 N1 120.2(5) . .
C6 C7 N1 117.9(5) . .
C7 C8 C3 119.4(5) . .
O5 C9 N1 120.5(5) . .
O5 C9 C14 123.1(6) . .
N1 C9 C14 116.4(5) . .
O6 C10 N1 121.0(5) . .
O6 C10 C12 123.4(6) . .
N1 C10 C12 115.6(5) . .
C12 C11 C13 119.3(7) . 3
C11 C12 C15 120.8(5) . .
C11 C12 C10 119.4(5) . .
C15 C12 C10 119.8(5) . .
C14 C13 C11 122.7(6) . 3
C13 C14 C15 118.3(5) . .
C13 C14 C9 120.5(6) . .
C15 C14 C9 121.1(5) . .
C14 C15 C12 121.1(4) . .
C14 C15 C15 121.2(7) . 3
C12 C15 C15 117.7(7) . 3
O7 C16 N2 125.0(9) . .
O8 C19 N3 126.3(7) . .
C33 N31 C32 115.2 . .
C33 N31 C31 122.6 . .
C32 N31 C31 121.2 . .
O31 C33 N31 126.1 . .

loop_
_geom_bond_atom_site_label_1
_geom_bond_atom_site_label_2
_geom_bond_distance
_geom_bond_site_symmetry_2
Ca1 O3 2.377(4) 7_545
Ca1 O1 2.385(4) 4
Ca1 O2 2.402(4) .
Ca1 O8 2.426(4) .
Ca1 O4 2.428(4) 6_445
Ca1 O7 2.439(5) .
Ca1 O3 2.675(3) 6_445
Ca1 O1 2.732(4) .
Ca1 C2 2.887(5) 6_445
Ca1 C1 2.917(5) .
Ca1 Ca1 4.1505(8) 4
Ca1 Ca1 4.1505(8) 6_444
O1 C1 1.256(6) .
O1 Ca1 2.385(4) 6_444
O2 C1 1.236(6) .
O3 C2 1.265(6) .
O3 Ca1 2.377(4) 7_544
O3 Ca1 2.675(3) 4_554
O4 C2 1.230(6) .
O4 Ca1 2.428(4) 4_554
O5 C9 1.204(7) .
O6 C10 1.193(7) .
O7 C16 1.230(9) .
O8 C19 1.228(8) .
N1 C9 1.375(7) .
N1 C10 1.416(7) .
N1 C7 1.467(6) .
N2 C16 1.385(11) .
N2 C17 1.438(11) .
N2 C18 1.462(10) .
N3 C19 1.337(9) .
N3 C20 1.411(9) .
N3 C21 1.451(8) .
C1 C3 1.487(7) .
C2 C5 1.497(6) .
C2 Ca1 2.887(5) 4_554
C3 C8 1.388(7) .
C3 C4 1.413(6) .
C4 C5 1.395(6) .
C5 C6 1.389(7) .
C6 C7 1.383(7) .
C7 C8 1.364(7) .
C9 C14 1.459(8) .
C10 C12 1.481(8) .
C11 C12 1.384(9) .
C11 C13 1.396(8) 3
C12 C15 1.400(8) .
C13 C14 1.365(8) .
C13 C11 1.396(8) 3
C14 C15 1.391(8) .
C15 C15 1.438(9) 3
O31 C33 1.2302 .
N31 C33 1.2933 .
N31 C32 1.4327 .
N31 C31 1.4425 .
